data_4078456
loop_
_publ_author_name
'Ito, Jun-ichi'
'Kaneda, Tomoko'
'Nishiyama, Hisao'

_publ_section_title
;
 Intermolecular C--H Bond Activation of Alkanes and Arenes by NCN Pincer
 Iridium(III) Acetate Complexes Containing Bis(oxazolinyl)phenyl Ligands
;
_journal_issue 12
_journal_name_full Organometallics
_journal_page_first 4442
_journal_paper_doi 10.1021/om3002137
_journal_volume 31
_journal_year 2012
_chemical_formula_sum 'C22 H31 Ir N2 O7'
_chemical_formula_weight 627.69
_chemical_name_systematic
; 
 ? 
;
_space_group_IT_number 2
_symmetry_cell_setting triclinic
_symmetry_space_group_name_Hall '-P 1'
_symmetry_space_group_name_H-M 'P -1'
_atom_sites_solution_hydrogens geom
_atom_sites_solution_primary direct
_atom_sites_solution_secondary difmap
_audit_creation_method SHELXL-97
_cell_angle_alpha 70.6330(10)
_cell_angle_beta 84.2900(10)
_cell_angle_gamma 84.7160(10)
_cell_formula_units_Z 4
_cell_length_a 10.1595(4)
_cell_length_b 13.8960(6)
_cell_length_c 17.6339(7)
_cell_measurement_reflns_used 8208
_cell_measurement_temperature 243(2)
_cell_measurement_theta_max 28.30
_cell_measurement_theta_min 2.44
_cell_volume 2332.33(17)
_computing_cell_refinement 'Bruker SMART'
_computing_data_collection 'Bruker SMART'
_computing_data_reduction 'Bruker SAINT'
_computing_molecular_graphics 'Bruker SHELXTL'
_computing_publication_material 'Bruker SHELXTL'
_computing_structure_refinement 'SHELXL-97 (Sheldrick, 1997)'
_computing_structure_solution 'SHELXS-97 (Sheldrick, 1990)'
_diffrn_ambient_temperature 243(2)
_diffrn_detector_area_resol_mean 8.366
_diffrn_measured_fraction_theta_full 0.985
_diffrn_measured_fraction_theta_max 0.985
_diffrn_measurement_device_type 'CCD area detector'
_diffrn_measurement_method 'phi and omega scans'
_diffrn_radiation_monochromator graphite
_diffrn_radiation_source 'fine-focus sealed tube'
_diffrn_radiation_type MoK\a
_diffrn_radiation_wavelength 0.71073
_diffrn_reflns_av_R_equivalents 0.0203
_diffrn_reflns_av_sigmaI/netI 0.0387
_diffrn_reflns_limit_h_max 13
_diffrn_reflns_limit_h_min -7
_diffrn_reflns_limit_k_max 18
_diffrn_reflns_limit_k_min -17
_diffrn_reflns_limit_l_max 23
_diffrn_reflns_limit_l_min -22
_diffrn_reflns_number 17474
_diffrn_reflns_theta_full 28.31
_diffrn_reflns_theta_max 28.31
_diffrn_reflns_theta_min 1.23
_exptl_absorpt_coefficient_mu 5.769
_exptl_absorpt_correction_T_max 1.00000
_exptl_absorpt_correction_T_min 0.773467
_exptl_absorpt_correction_type empirical
_exptl_crystal_colour red
_exptl_crystal_density_diffrn 1.788
_exptl_crystal_density_method 'not measured'
_exptl_crystal_description prism
_exptl_crystal_F_000 1240
_exptl_crystal_size_max 0.30
_exptl_crystal_size_mid 0.20
_exptl_crystal_size_min 0.20
_refine_diff_density_max 1.945
_refine_diff_density_min -0.747
_refine_diff_density_rms 0.137
_refine_ls_extinction_method none
_refine_ls_goodness_of_fit_ref 1.024
_refine_ls_hydrogen_treatment mixed
_refine_ls_matrix_type full
_refine_ls_number_parameters 609
_refine_ls_number_reflns 11445
_refine_ls_number_restraints 1
_refine_ls_restrained_S_all 1.024
_refine_ls_R_factor_all 0.0374
_refine_ls_R_factor_gt 0.0293
_refine_ls_shift/su_max 0.003
_refine_ls_shift/su_mean 0.000
_refine_ls_structure_factor_coef Fsqd
_refine_ls_weighting_details 'calc w=1/[\s^2^(Fo^2^)+(0.0399P)^2^+0.0000P] where P=(Fo^2^+2Fc^2^)/3'
_refine_ls_weighting_scheme calc
_refine_ls_wR_factor_gt 0.0698
_refine_ls_wR_factor_ref 0.0730
_reflns_number_gt 9501
_reflns_number_total 11445
_reflns_threshold_expression >2sigma(I)
_cod_data_source_file om3002137_si_001.cif
_cod_data_source_block complex_1
_cod_depositor_comments
;
The following automatic conversions were performed:

'_symmetry_cell_setting' value 'Triclinic' changed to 'triclinic'
according to /home/saulius/struct/CIF-dictionaries/cif_core.dic
dictionary named 'cif_core.dic' version 2.4.1 from
2010-06-29.

'_exptl_absorpt_correction_type' value 'Empirical'
changed to 'empirical' according to
/home/saulius/struct/CIF-dictionaries/cif_core.dic dictionary named
'cif_core.dic' version 2.4.1 from 2010-06-29.

Automatic conversion script
Id: cif_fix_values 1891 2012-01-12 08:04:46Z andrius 
;
_cod_original_cell_volume 2332.33(16)
_cod_original_sg_symbol_H-M P-1
_cod_database_code 4078456

loop_
_symmetry_equiv_pos_as_xyz
'x, y, z'
'-x, -y, -z'

loop_
_atom_site_label
_atom_site_type_symbol
_atom_site_fract_x
_atom_site_fract_y
_atom_site_fract_z
_atom_site_U_iso_or_equiv
_atom_site_adp_type
_atom_site_occupancy
_atom_site_symmetry_multiplicity
_atom_site_calc_flag
_atom_site_refinement_flags
Ir1 Ir 0.644110(12) 0.213795(9) 0.225285(7) 0.02526(4) Uani 1 1 d .
N1 N 0.7914(3) 0.2865(2) 0.14315(18) 0.0319(7) Uani 1 1 d .
N2 N 0.4892(3) 0.1938(2) 0.31191(18) 0.0307(6) Uani 1 1 d .
O1 O 0.8924(3) 0.4329(2) 0.08672(19) 0.0507(8) Uani 1 1 d .
O2 O 0.3593(3) 0.2647(2) 0.39191(17) 0.0442(7) Uani 1 1 d .
O3 O 0.7684(3) 0.1740(2) 0.31603(17) 0.0396(6) Uani 1 1 d .
O4 O 0.8276(5) 0.0146(3) 0.3214(3) 0.0936(15) Uani 1 1 d .
O5 O 0.5099(3) 0.2671(2) 0.13835(16) 0.0353(6) Uani 1 1 d .
O6 O 0.5211(3) 0.1389(2) 0.08692(18) 0.0472(7) Uani 1 1 d .
O7 O 0.6505(4) 0.0606(2) 0.2129(2) 0.0466(8) Uani 1 1 d .
H1B H 0.609(7) 0.084(5) 0.160(4) 0.11(2) Uiso 1 1 d .
H1A H 0.717(7) 0.030(5) 0.213(4) 0.10(3) Uiso 1 1 d .
C1 C 0.6274(3) 0.3471(2) 0.2389(2) 0.0273(7) Uani 1 1 d .
C2 C 0.7111(4) 0.4219(3) 0.1933(2) 0.0320(8) Uani 1 1 d .
C3 C 0.7021(4) 0.5178(3) 0.2042(2) 0.0376(9) Uani 1 1 d .
C4 C 0.6054(4) 0.5332(3) 0.2620(2) 0.0429(10) Uani 1 1 d .
H4 H 0.5969 0.5974 0.2695 0.051 Uiso 1 1 calc R
C5 C 0.5204(4) 0.4588(3) 0.3093(2) 0.0372(9) Uani 1 1 d .
C6 C 0.5326(4) 0.3651(3) 0.2971(2) 0.0307(7) Uani 1 1 d .
C7 C 0.7902(5) 0.6023(3) 0.1572(3) 0.0529(12) Uani 1 1 d .
H7A H 0.8822 0.5767 0.1614 0.079 Uiso 1 1 calc R
H7B H 0.7749 0.6583 0.1790 0.079 Uiso 1 1 calc R
H7C H 0.7703 0.6262 0.1011 0.079 Uiso 1 1 calc R
C8 C 0.4195(5) 0.4826(3) 0.3709(3) 0.0495(11) Uani 1 1 d .
H8A H 0.3322 0.4670 0.3623 0.074 Uiso 1 1 calc R
H8B H 0.4191 0.5545 0.3651 0.074 Uiso 1 1 calc R
H8C H 0.4426 0.4416 0.4247 0.074 Uiso 1 1 calc R
C9 C 0.8000(4) 0.3803(3) 0.1397(2) 0.0339(8) Uani 1 1 d .
C10 C 0.9520(5) 0.3657(4) 0.0442(3) 0.0684(16) Uani 1 1 d .
H10A H 1.0486 0.3603 0.0461 0.082 Uiso 1 1 calc R
H10B H 0.9311 0.3922 -0.0124 0.082 Uiso 1 1 calc R
C11 C 0.8957(4) 0.2603(3) 0.0855(2) 0.0385(9) Uani 1 1 d .
C12 C 0.8331(5) 0.2242(5) 0.0265(3) 0.0656(14) Uani 1 1 d .
H12A H 0.7943 0.1595 0.0549 0.098 Uiso 1 1 calc R
H12B H 0.9002 0.2153 -0.0142 0.098 Uiso 1 1 calc R
H12C H 0.7646 0.2745 0.0009 0.098 Uiso 1 1 calc R
C13 C 0.9950(5) 0.1815(4) 0.1321(3) 0.0598(13) Uani 1 1 d .
H13A H 1.0330 0.2075 0.1692 0.090 Uiso 1 1 calc R
H13B H 1.0647 0.1666 0.0951 0.090 Uiso 1 1 calc R
H13C H 0.9512 0.1195 0.1622 0.090 Uiso 1 1 calc R
C14 C 0.4604(4) 0.2734(3) 0.3343(2) 0.0326(8) Uani 1 1 d .
C15 C 0.3235(5) 0.1585(3) 0.4163(3) 0.0521(12) Uani 1 1 d .
H15A H 0.2273 0.1553 0.4178 0.063 Uiso 1 1 calc R
H15B H 0.3531 0.1200 0.4698 0.063 Uiso 1 1 calc R
C16 C 0.3940(4) 0.1144(3) 0.3525(2) 0.0371(9) Uani 1 1 d .
C17 C 0.3000(4) 0.1121(3) 0.2908(3) 0.0507(11) Uani 1 1 d .
H17A H 0.2560 0.1793 0.2686 0.076 Uiso 1 1 calc R
H17B H 0.2343 0.0628 0.3168 0.076 Uiso 1 1 calc R
H17C H 0.3501 0.0927 0.2477 0.076 Uiso 1 1 calc R
C18 C 0.4663(5) 0.0106(3) 0.3905(3) 0.0520(11) Uani 1 1 d .
H18A H 0.5101 -0.0139 0.3484 0.078 Uiso 1 1 calc R
H18B H 0.4030 -0.0376 0.4228 0.078 Uiso 1 1 calc R
H18C H 0.5318 0.0175 0.4246 0.078 Uiso 1 1 calc R
C19 C 0.8303(4) 0.0876(3) 0.3451(2) 0.0379(8) Uani 1 1 d .
C20 C 0.9082(5) 0.0767(3) 0.4153(3) 0.0530(11) Uani 1 1 d .
H20A H 0.9161 0.0053 0.4485 0.079 Uiso 1 1 calc R
H20B H 0.8633 0.1167 0.4471 0.079 Uiso 1 1 calc R
H20C H 0.9959 0.1008 0.3961 0.079 Uiso 1 1 calc R
C21 C 0.4755(4) 0.2216(3) 0.0914(2) 0.0323(8) Uani 1 1 d .
C22 C 0.3673(4) 0.2795(4) 0.0387(3) 0.0484(10) Uani 1 1 d .
H22A H 0.3236 0.2328 0.0206 0.073 Uiso 1 1 calc R
H22B H 0.4053 0.3319 -0.0076 0.073 Uiso 1 1 calc R
H22C H 0.3033 0.3112 0.0692 0.073 Uiso 1 1 calc R
Ir2 Ir 0.095250(13) 0.748436(9) 0.276082(7) 0.02585(4) Uani 1 1 d .
N3 N 0.2601(3) 0.7822(2) 0.19806(18) 0.0307(6) Uani 1 1 d .
N4 N -0.0534(3) 0.6616(2) 0.34789(18) 0.0322(7) Uani 1 1 d .
O8 O 0.4132(3) 0.7276(2) 0.11855(17) 0.0445(7) Uani 1 1 d .
O9 O -0.1312(3) 0.5045(2) 0.39390(18) 0.0476(7) Uani 1 1 d .
O10 O -0.0089(3) 0.79334(19) 0.17554(15) 0.0331(5) Uani 1 1 d .
O11 O -0.1504(4) 0.9081(3) 0.2057(2) 0.0988(17) Uani 1 1 d .
O12 O 0.2133(3) 0.69855(19) 0.37233(15) 0.0341(6) Uani 1 1 d .
O13 O 0.1891(3) 0.8330(2) 0.4172(2) 0.0595(9) Uani 1 1 d .
O14 O 0.0600(3) 0.9003(2) 0.2914(2) 0.0470(8) Uani 1 1 d D
H2B H -0.032(5) 0.921(5) 0.286(4) 0.11(2) Uiso 1 1 d D
H2A H 0.084(7) 0.881(5) 0.346(3) 0.13(3) Uiso 1 1 d D
C23 C 0.1344(3) 0.6208(3) 0.2546(2) 0.0267(7) Uani 1 1 d .
C24 C 0.2392(4) 0.6137(3) 0.1976(2) 0.0315(8) Uani 1 1 d .
C25 C 0.2650(4) 0.5255(3) 0.1768(2) 0.0360(9) Uani 1 1 d .
C26 C 0.1851(4) 0.4450(3) 0.2158(2) 0.0396(9) Uani 1 1 d .
H26 H 0.2030 0.3843 0.2030 0.047 Uiso 1 1 calc R
C27 C 0.0799(4) 0.4477(3) 0.2729(2) 0.0354(8) Uani 1 1 d .
C28 C 0.0567(4) 0.5391(3) 0.2917(2) 0.0303(7) Uani 1 1 d .
C29 C 0.3733(4) 0.5141(3) 0.1148(3) 0.0468(10) Uani 1 1 d .
H29A H 0.3450 0.5502 0.0612 0.070 Uiso 1 1 calc R
H29B H 0.3916 0.4422 0.1210 0.070 Uiso 1 1 calc R
H29C H 0.4529 0.5424 0.1223 0.070 Uiso 1 1 calc R
C30 C -0.0021(4) 0.3565(3) 0.3111(3) 0.0462(10) Uani 1 1 d .
H30A H 0.0221 0.3061 0.2842 0.069 Uiso 1 1 calc R
H30B H -0.0953 0.3779 0.3060 0.069 Uiso 1 1 calc R
H30C H 0.0143 0.3267 0.3677 0.069 Uiso 1 1 calc R
C31 C 0.3049(4) 0.7096(3) 0.1705(2) 0.0324(8) Uani 1 1 d .
C32 C 0.4433(6) 0.8319(4) 0.1061(3) 0.0660(16) Uani 1 1 d .
H32A H 0.4296 0.8750 0.0506 0.079 Uiso 1 1 calc R
H32B H 0.5356 0.8345 0.1166 0.079 Uiso 1 1 calc R
C33 C 0.3475(4) 0.8689(3) 0.1662(2) 0.0368(8) Uani 1 1 d .
C34 C 0.4199(5) 0.8764(4) 0.2344(3) 0.0540(11) Uani 1 1 d .
H34A H 0.3564 0.8924 0.2741 0.081 Uiso 1 1 calc R
H34B H 0.4816 0.9300 0.2137 0.081 Uiso 1 1 calc R
H34C H 0.4681 0.8118 0.2594 0.081 Uiso 1 1 calc R
C35 C 0.2685(5) 0.9660(4) 0.1258(3) 0.0686(16) Uani 1 1 d .
H35A H 0.2113 0.9542 0.0893 0.103 Uiso 1 1 calc R
H35B H 0.3282 1.0184 0.0956 0.103 Uiso 1 1 calc R
H35C H 0.2149 0.9884 0.1662 0.103 Uiso 1 1 calc R
C36 C -0.0459(4) 0.5691(3) 0.3450(2) 0.0329(8) Uani 1 1 d .
C37 C -0.2126(5) 0.5624(4) 0.4388(3) 0.0597(13) Uani 1 1 d .
H37A H -0.2066 0.5291 0.4969 0.072 Uiso 1 1 calc R
H37B H -0.3057 0.5673 0.4269 0.072 Uiso 1 1 calc R
C38 C -0.1582(4) 0.6691(3) 0.4117(2) 0.0400(9) Uani 1 1 d .
C39 C -0.0939(5) 0.6875(5) 0.4792(3) 0.0676(15) Uani 1 1 d .
H39A H -0.0207 0.6371 0.4959 0.101 Uiso 1 1 calc R
H39B H -0.1587 0.6817 0.5245 0.101 Uiso 1 1 calc R
H39C H -0.0611 0.7554 0.4603 0.101 Uiso 1 1 calc R
C40 C -0.2645(5) 0.7512(4) 0.3783(4) 0.0728(16) Uani 1 1 d .
H40A H -0.2276 0.8176 0.3616 0.109 Uiso 1 1 calc R
H40B H -0.3362 0.7482 0.4195 0.109 Uiso 1 1 calc R
H40C H -0.2981 0.7406 0.3323 0.109 Uiso 1 1 calc R
C41 C -0.1027(4) 0.8632(3) 0.1601(2) 0.0406(9) Uani 1 1 d .
C42 C -0.1524(5) 0.8909(4) 0.0783(3) 0.0551(12) Uani 1 1 d .
H42A H -0.2474 0.9065 0.0816 0.083 Uiso 1 1 calc R
H42B H -0.1330 0.8340 0.0578 0.083 Uiso 1 1 calc R
H42C H -0.1091 0.9503 0.0423 0.083 Uiso 1 1 calc R
C43 C 0.2370(4) 0.7478(3) 0.4192(2) 0.0363(8) Uani 1 1 d .
C44 C 0.3327(5) 0.6951(4) 0.4815(3) 0.0522(11) Uani 1 1 d .
H44A H 0.3943 0.7434 0.4837 0.078 Uiso 1 1 calc R
H44B H 0.3814 0.6392 0.4675 0.078 Uiso 1 1 calc R
H44C H 0.2846 0.6686 0.5337 0.078 Uiso 1 1 calc R

loop_
_atom_site_aniso_label
_atom_site_aniso_U_11
_atom_site_aniso_U_22
_atom_site_aniso_U_33
_atom_site_aniso_U_23
_atom_site_aniso_U_13
_atom_site_aniso_U_12
Ir1 0.02520(8) 0.02267(7) 0.02926(8) -0.01077(5) -0.00508(5) 0.00373(5)
N1 0.0273(16) 0.0330(15) 0.0339(16) -0.0108(13) 0.0002(12) 0.0030(12)
N2 0.0301(16) 0.0299(14) 0.0332(16) -0.0120(12) -0.0014(12) -0.0017(12)
O1 0.0401(17) 0.0440(16) 0.063(2) -0.0121(14) 0.0095(14) -0.0120(13)
O2 0.0471(17) 0.0422(15) 0.0420(16) -0.0181(12) 0.0143(13) 0.0012(13)
O3 0.0458(17) 0.0321(13) 0.0438(16) -0.0125(12) -0.0196(12) 0.0020(11)
O4 0.128(4) 0.068(2) 0.109(3) -0.057(2) -0.081(3) 0.062(2)
O5 0.0367(15) 0.0354(13) 0.0371(15) -0.0161(11) -0.0117(11) 0.0068(11)
O6 0.0551(19) 0.0450(16) 0.0497(18) -0.0250(14) -0.0192(14) 0.0088(13)
O7 0.050(2) 0.0338(15) 0.061(2) -0.0221(15) -0.0180(16) 0.0118(14)
C1 0.0294(18) 0.0239(15) 0.0305(18) -0.0108(13) -0.0101(14) 0.0038(13)
C2 0.0322(19) 0.0307(17) 0.0351(19) -0.0119(15) -0.0124(15) 0.0036(14)
C3 0.042(2) 0.0275(17) 0.044(2) -0.0087(16) -0.0183(17) -0.0020(15)
C4 0.059(3) 0.0274(18) 0.048(2) -0.0186(17) -0.022(2) 0.0103(17)
C5 0.042(2) 0.0344(19) 0.041(2) -0.0209(17) -0.0127(17) 0.0122(16)
C6 0.0319(19) 0.0300(17) 0.0315(19) -0.0133(14) -0.0046(14) 0.0064(14)
C7 0.066(3) 0.035(2) 0.057(3) -0.0086(19) -0.019(2) -0.013(2)
C8 0.058(3) 0.048(2) 0.050(3) -0.031(2) -0.005(2) 0.015(2)
C9 0.0289(19) 0.0343(18) 0.035(2) -0.0066(15) -0.0059(15) 0.0010(15)
C10 0.061(3) 0.060(3) 0.074(4) -0.017(3) 0.032(3) -0.010(3)
C11 0.030(2) 0.044(2) 0.040(2) -0.0145(17) 0.0056(16) 0.0005(16)
C12 0.052(3) 0.106(4) 0.045(3) -0.037(3) 0.007(2) -0.004(3)
C13 0.040(3) 0.074(3) 0.058(3) -0.019(3) -0.001(2) 0.020(2)
C14 0.035(2) 0.0336(18) 0.0307(19) -0.0143(15) -0.0059(15) 0.0081(15)
C15 0.050(3) 0.052(2) 0.054(3) -0.022(2) 0.018(2) -0.008(2)
C16 0.036(2) 0.0343(18) 0.038(2) -0.0097(16) 0.0066(16) -0.0056(16)
C17 0.044(3) 0.052(2) 0.058(3) -0.017(2) -0.004(2) -0.014(2)
C18 0.064(3) 0.037(2) 0.044(3) -0.0031(18) 0.004(2) 0.005(2)
C19 0.035(2) 0.039(2) 0.042(2) -0.0181(17) -0.0111(16) 0.0137(16)
C20 0.060(3) 0.051(3) 0.048(3) -0.012(2) -0.029(2) 0.009(2)
C21 0.0285(19) 0.0389(19) 0.0286(18) -0.0095(15) -0.0024(14) -0.0029(15)
C22 0.040(2) 0.063(3) 0.047(3) -0.022(2) -0.0167(18) 0.007(2)
Ir2 0.02815(8) 0.02288(7) 0.02871(8) -0.01184(5) -0.00529(5) 0.00386(5)
N3 0.0297(16) 0.0306(14) 0.0339(16) -0.0122(12) -0.0040(12) -0.0034(12)
N4 0.0289(16) 0.0369(16) 0.0322(16) -0.0142(13) -0.0033(12) 0.0037(13)
O8 0.0418(16) 0.0505(16) 0.0435(17) -0.0214(13) 0.0095(13) -0.0054(13)
O9 0.0457(17) 0.0420(15) 0.0526(18) -0.0125(13) 0.0081(14) -0.0136(13)
O10 0.0353(14) 0.0336(13) 0.0345(14) -0.0163(11) -0.0105(11) 0.0047(11)
O11 0.111(3) 0.122(4) 0.082(3) -0.068(3) -0.056(2) 0.087(3)
O12 0.0381(15) 0.0329(13) 0.0344(14) -0.0143(11) -0.0081(11) 0.0007(11)
O13 0.073(2) 0.0548(19) 0.066(2) -0.0392(17) -0.0298(17) 0.0190(16)
O14 0.059(2) 0.0334(14) 0.055(2) -0.0237(14) -0.0178(16) 0.0130(14)
C23 0.0291(18) 0.0260(15) 0.0287(17) -0.0136(13) -0.0082(13) 0.0042(13)
C24 0.0312(19) 0.0331(18) 0.0322(19) -0.0141(15) -0.0051(14) 0.0037(14)
C25 0.043(2) 0.0345(19) 0.034(2) -0.0173(16) -0.0117(16) 0.0144(16)
C26 0.047(2) 0.0290(18) 0.048(2) -0.0202(17) -0.0150(18) 0.0107(16)
C27 0.043(2) 0.0249(16) 0.041(2) -0.0120(15) -0.0170(17) 0.0037(15)
C28 0.0330(19) 0.0242(16) 0.0339(19) -0.0083(14) -0.0112(15) 0.0026(14)
C29 0.052(3) 0.046(2) 0.048(3) -0.027(2) -0.005(2) 0.0157(19)
C30 0.055(3) 0.0301(19) 0.057(3) -0.0158(18) -0.016(2) -0.0035(18)
C31 0.0311(19) 0.0387(19) 0.0307(19) -0.0165(15) -0.0028(14) 0.0021(15)
C32 0.072(4) 0.070(3) 0.065(3) -0.036(3) 0.031(3) -0.037(3)
C33 0.036(2) 0.0352(19) 0.040(2) -0.0121(16) 0.0004(16) -0.0103(16)
C34 0.052(3) 0.059(3) 0.058(3) -0.022(2) -0.006(2) -0.022(2)
C35 0.068(4) 0.044(3) 0.071(4) 0.014(2) -0.010(3) -0.009(2)
C36 0.0287(19) 0.0349(18) 0.034(2) -0.0090(15) -0.0066(14) -0.0026(15)
C37 0.053(3) 0.059(3) 0.063(3) -0.022(2) 0.020(2) -0.008(2)
C38 0.0271(19) 0.053(2) 0.042(2) -0.0197(19) 0.0044(16) -0.0026(17)
C39 0.054(3) 0.113(5) 0.050(3) -0.048(3) 0.008(2) -0.010(3)
C40 0.044(3) 0.074(4) 0.090(4) -0.018(3) -0.003(3) 0.018(3)
C41 0.046(2) 0.0360(19) 0.040(2) -0.0131(17) -0.0133(17) 0.0121(17)
C42 0.055(3) 0.058(3) 0.050(3) -0.011(2) -0.026(2) 0.007(2)
C43 0.037(2) 0.0382(19) 0.035(2) -0.0127(16) -0.0056(16) -0.0017(16)
C44 0.059(3) 0.054(3) 0.048(3) -0.017(2) -0.025(2) -0.001(2)

loop_
_atom_type_symbol
_atom_type_description
_atom_type_scat_dispersion_real
_atom_type_scat_dispersion_imag
_atom_type_scat_source
C C 0.0033 0.0016 'International Tables Vol C Tables 4.2.6.8 and 6.1.1.4'
H H 0.0000 0.0000 'International Tables Vol C Tables 4.2.6.8 and 6.1.1.4'
N N 0.0061 0.0033 'International Tables Vol C Tables 4.2.6.8 and 6.1.1.4'
O O 0.0106 0.0060 'International Tables Vol C Tables 4.2.6.8 and 6.1.1.4'
Ir Ir -1.4442 7.9887 'International Tables Vol C Tables 4.2.6.8 and 6.1.1.4'

loop_
_geom_angle_atom_site_label_1
_geom_angle_atom_site_label_2
_geom_angle_atom_site_label_3
_geom_angle
C1 Ir1 O3 85.46(12)
C1 Ir1 N2 79.76(13)
O3 Ir1 N2 87.65(12)
C1 Ir1 N1 78.98(14)
O3 Ir1 N1 91.18(12)
N2 Ir1 N1 158.73(12)
C1 Ir1 O5 88.53(12)
O3 Ir1 O5 173.54(10)
N2 Ir1 O5 88.97(11)
N1 Ir1 O5 89.97(12)
C1 Ir1 O7 176.51(14)
O3 Ir1 O7 95.75(12)
N2 Ir1 O7 97.00(12)
N1 Ir1 O7 104.24(13)
O5 Ir1 O7 90.12(12)
C9 N1 C11 109.4(3)
C9 N1 Ir1 113.3(2)
C11 N1 Ir1 137.3(2)
C14 N2 C16 110.2(3)
C14 N2 Ir1 112.6(2)
C16 N2 Ir1 137.0(2)
C9 O1 C10 105.9(3)
C14 O2 C15 105.7(3)
C19 O3 Ir1 126.5(3)
C21 O5 Ir1 127.7(2)
C2 C1 C6 121.2(3)
C2 C1 Ir1 119.9(3)
C6 C1 Ir1 118.9(3)
C1 C2 C3 120.3(3)
C1 C2 C9 108.6(3)
C3 C2 C9 131.1(4)
C4 C3 C2 116.8(4)
C4 C3 C7 120.0(4)
C2 C3 C7 123.2(4)
C3 C4 C5 124.0(4)
C6 C5 C4 117.6(4)
C6 C5 C8 122.4(4)
C4 C5 C8 120.0(3)
C5 C6 C1 120.1(3)
C5 C6 C14 131.6(3)
C1 C6 C14 108.3(3)
N1 C9 O1 116.7(3)
N1 C9 C2 119.2(3)
O1 C9 C2 124.1(3)
O1 C10 C11 107.6(3)
N1 C11 C13 109.3(3)
N1 C11 C12 110.4(3)
C13 C11 C12 111.9(4)
N1 C11 C10 99.9(3)
C13 C11 C10 113.2(4)
C12 C11 C10 111.5(4)
N2 C14 O2 115.5(3)
N2 C14 C6 120.4(3)
O2 C14 C6 124.1(3)
O2 C15 C16 105.9(3)
N2 C16 C18 111.1(3)
N2 C16 C17 108.2(3)
C18 C16 C17 112.4(4)
N2 C16 C15 100.5(3)
C18 C16 C15 112.2(4)
C17 C16 C15 111.8(4)
O4 C19 O3 125.3(4)
O4 C19 C20 119.2(4)
O3 C19 C20 115.5(3)
O6 C21 O5 126.5(4)
O6 C21 C22 119.8(4)
O5 C21 C22 113.7(3)
C23 Ir2 O10 86.01(12)
C23 Ir2 N3 79.35(13)
O10 Ir2 N3 85.88(11)
C23 Ir2 O12 90.69(12)
O10 Ir2 O12 175.21(9)
N3 Ir2 O12 90.10(11)
C23 Ir2 N4 78.78(13)
O10 Ir2 N4 93.59(11)
N3 Ir2 N4 158.11(12)
O12 Ir2 N4 89.16(11)
C23 Ir2 O14 175.36(13)
O10 Ir2 O14 92.04(11)
N3 Ir2 O14 96.33(12)
O12 Ir2 O14 91.00(11)
N4 Ir2 O14 105.56(13)
C31 N3 C33 109.7(3)
C31 N3 Ir2 113.8(2)
C33 N3 Ir2 136.5(2)
C36 N4 C38 108.5(3)
C36 N4 Ir2 112.8(2)
C38 N4 Ir2 138.1(2)
C31 O8 C32 106.2(3)
C36 O9 C37 106.0(3)
C41 O10 Ir2 125.6(2)
C43 O12 Ir2 127.3(2)
C28 C23 C24 120.4(3)
C28 C23 Ir2 120.4(3)
C24 C23 Ir2 119.1(3)
C25 C24 C23 120.8(3)
C25 C24 C31 131.1(3)
C23 C24 C31 108.1(3)
C24 C25 C26 117.0(4)
C24 C25 C29 123.4(4)
C26 C25 C29 119.6(3)
C25 C26 C27 124.6(3)
C26 C27 C28 116.4(3)
C26 C27 C30 120.5(3)
C28 C27 C30 123.0(4)
C23 C28 C27 120.7(3)
C23 C28 C36 108.5(3)
C27 C28 C36 130.7(3)
N3 C31 O8 116.5(3)
N3 C31 C24 119.4(3)
O8 C31 C24 124.1(3)
O8 C32 C33 106.2(3)
N3 C33 C35 110.5(3)
N3 C33 C34 108.7(3)
C35 C33 C34 112.2(4)
N3 C33 C32 100.8(3)
C35 C33 C32 112.8(4)
C34 C33 C32 111.1(4)
N4 C36 O9 117.5(3)
N4 C36 C28 119.5(3)
O9 C36 C28 123.0(3)
O9 C37 C38 106.3(3)
N4 C38 C40 111.7(4)
N4 C38 C39 109.0(3)
C40 C38 C39 111.5(4)
N4 C38 C37 101.6(3)
C40 C38 C37 111.1(4)
C39 C38 C37 111.5(4)
O11 C41 O10 125.1(4)
O11 C41 C42 119.4(4)
O10 C41 C42 115.5(4)
O13 C43 O12 126.2(4)
O13 C43 C44 117.9(4)
O12 C43 C44 115.9(3)

loop_
_geom_bond_atom_site_label_1
_geom_bond_atom_site_label_2
_geom_bond_distance
Ir1 C1 1.936(3)
Ir1 O3 2.037(3)
Ir1 N2 2.052(3)
Ir1 N1 2.058(3)
Ir1 O5 2.058(3)
Ir1 O7 2.206(3)
N1 C9 1.295(5)
N1 C11 1.500(4)
N2 C14 1.293(4)
N2 C16 1.482(5)
O1 C9 1.338(4)
O1 C10 1.440(6)
O2 C14 1.355(4)
O2 C15 1.464(5)
O3 C19 1.272(4)
O4 C19 1.223(5)
O5 C21 1.286(4)
O6 C21 1.223(4)
C1 C2 1.386(5)
C1 C6 1.405(5)
C2 C3 1.403(5)
C2 C9 1.462(5)
C3 C4 1.398(6)
C3 C7 1.506(5)
C4 C5 1.400(6)
C5 C6 1.381(5)
C5 C8 1.516(5)
C6 C14 1.454(5)
C10 C11 1.538(6)
C11 C13 1.502(6)
C11 C12 1.509(6)
C15 C16 1.538(5)
C16 C18 1.526(6)
C16 C17 1.529(6)
C19 C20 1.494(5)
C21 C22 1.504(5)
Ir2 C23 1.933(3)
Ir2 O10 2.042(3)
Ir2 N3 2.043(3)
Ir2 O12 2.067(3)
Ir2 N4 2.070(3)
Ir2 O14 2.207(3)
N3 C31 1.289(4)
N3 C33 1.484(4)
N4 C36 1.298(5)
N4 C38 1.493(4)
O8 C31 1.345(4)
O8 C32 1.448(5)
O9 C36 1.335(4)
O9 C37 1.459(5)
O10 C41 1.277(4)
O11 C41 1.212(5)
O12 C43 1.287(5)
O13 C43 1.228(5)
C23 C28 1.382(5)
C23 C24 1.410(5)
C24 C25 1.387(5)
C24 C31 1.458(5)
C25 C26 1.390(6)
C25 C29 1.508(5)
C26 C27 1.400(6)
C27 C28 1.410(5)
C27 C30 1.508(5)
C28 C36 1.458(5)
C32 C33 1.548(6)
C33 C35 1.500(6)
C33 C34 1.508(6)
C37 C38 1.537(6)
C38 C40 1.506(6)
C38 C39 1.515(6)
C41 C42 1.492(6)
C43 C44 1.495(6)
